data_4339706
loop_
_publ_author_name
'L\"obl, Jiri'
'Timoshkin, Alexey Y.'
'Cong, Trinh'
'Necas, Marek'
'Roesky, Herbert W.'
'Pinkas, Jiri'

_publ_section_title
;
 Alumazene adducts with pyridines: synthesis, structure, and stability
 studies.
;
_journal_issue 14
_journal_name_full 'Inorganic chemistry'
_journal_page_first 5678
_journal_page_last 5685
_journal_paper_doi 10.1021/ic700488p
_journal_volume 46
_journal_year 2007
_chemical_formula_sum 'C81 H104 Al3 N7'
_chemical_formula_weight 1256.65
_chemical_name_systematic
; 
 ? 
;
_space_group_IT_number 60
_symmetry_cell_setting orthorhombic
_symmetry_space_group_name_Hall '-P 2n 2ab'
_symmetry_space_group_name_H-M 'P b c n'
_atom_sites_solution_hydrogens geom
_atom_sites_solution_primary direct
_atom_sites_solution_secondary difmap
_audit_creation_method SHELXL-97
_cell_angle_alpha 90.00
_cell_angle_beta 90.00
_cell_angle_gamma 90.00
_cell_formula_units_Z 8
_cell_length_a 46.001(9)
_cell_length_b 16.707(3)
_cell_length_c 19.466(4)
_cell_measurement_temperature 120(2)
_cell_volume 14960(5)
_computing_structure_refinement 'SHELXL-97 (Sheldrick, 1997)'
_computing_structure_solution 'SHELXS-97 (Sheldrick, 1990)'
_diffrn_ambient_temperature 120(2)
_diffrn_measured_fraction_theta_full 0.998
_diffrn_measured_fraction_theta_max 0.998
_diffrn_radiation_monochromator graphite
_diffrn_radiation_source 'fine-focus sealed tube'
_diffrn_radiation_type MoK\a
_diffrn_radiation_wavelength 0.71073
_diffrn_reflns_av_R_equivalents 0.0903
_diffrn_reflns_av_sigmaI/netI 0.1187
_diffrn_reflns_limit_h_max 54
_diffrn_reflns_limit_h_min -54
_diffrn_reflns_limit_k_max 19
_diffrn_reflns_limit_k_min -19
_diffrn_reflns_limit_l_max 17
_diffrn_reflns_limit_l_min -23
_diffrn_reflns_number 80498
_diffrn_reflns_theta_full 25.00
_diffrn_reflns_theta_max 25.00
_diffrn_reflns_theta_min 2.74
_exptl_absorpt_coefficient_mu 0.097
_exptl_absorpt_correction_T_max 0.9903
_exptl_absorpt_correction_T_min 0.9439
_exptl_crystal_density_diffrn 1.116
_exptl_crystal_density_method 'not measured'
_exptl_crystal_F_000 5424
_exptl_crystal_size_max 0.60
_exptl_crystal_size_mid 0.40
_exptl_crystal_size_min 0.10
_refine_diff_density_max 0.644
_refine_diff_density_min -0.457
_refine_diff_density_rms 0.060
_refine_ls_extinction_method none
_refine_ls_goodness_of_fit_ref 1.142
_refine_ls_hydrogen_treatment mixed
_refine_ls_matrix_type full
_refine_ls_number_parameters 830
_refine_ls_number_reflns 13154
_refine_ls_number_restraints 15
_refine_ls_restrained_S_all 1.145
_refine_ls_R_factor_all 0.1644
_refine_ls_R_factor_gt 0.0830
_refine_ls_shift/su_max 0.001
_refine_ls_shift/su_mean 0.000
_refine_ls_structure_factor_coef Fsqd
_refine_ls_weighting_details 'calc w=1/[\s^2^(Fo^2^)+(0.0913P)^2^+0.0000P] where P=(Fo^2^+2Fc^2^)/3'
_refine_ls_weighting_scheme calc
_refine_ls_wR_factor_gt 0.1917
_refine_ls_wR_factor_ref 0.2312
_reflns_number_gt 7601
_reflns_number_total 13154
_reflns_threshold_expression >2sigma(I)
_cod_data_source_file ic700488p-file004.cif
_cod_data_source_block jl13
_cod_depositor_comments
;
The following automatic conversions were performed:

'_symmetry_cell_setting' value 'Orthorhombic' changed to
'orthorhombic' according to
/usr/data/users/saulius/automatic-downloads/retrospective/ACS/lib/dictionaries/cif_core.dic
dictionary named 'cif_core.dic' version 2.4.2 from 2011-04-26.

Automatic conversion script
Id: cif_fix_values 2281 2013-09-26 08:29:07Z andrius 
;
_cod_original_sg_symbol_H-M Pbcn
_cod_database_code 4339706

loop_
_symmetry_equiv_pos_as_xyz
'x, y, z'
'-x+1/2, -y+1/2, z+1/2'
'-x, y, -z+1/2'
'x+1/2, -y+1/2, -z'
'-x, -y, -z'
'x-1/2, y-1/2, -z-1/2'
'x, -y, z-1/2'
'-x-1/2, y-1/2, z'

loop_
_atom_site_label
_atom_site_type_symbol
_atom_site_fract_x
_atom_site_fract_y
_atom_site_fract_z
_atom_site_U_iso_or_equiv
_atom_site_adp_type
_atom_site_occupancy
_atom_site_symmetry_multiplicity
_atom_site_calc_flag
_atom_site_refinement_flags
Al1 Al 0.15353(3) 0.71010(8) 0.53895(7) 0.0225(3) Uani 1 1 d .
Al2 Al 0.18906(3) 0.85267(8) 0.47494(7) 0.0208(3) Uani 1 1 d .
Al3 Al 0.11975(3) 0.83619(8) 0.44805(7) 0.0226(3) Uani 1 1 d .
N1 N 0.18771(7) 0.7582(2) 0.52518(17) 0.0200(8) Uani 1 1 d .
N2 N 0.15693(8) 0.8562(2) 0.41968(17) 0.0205(9) Uani 1 1 d .
N3 N 0.12041(8) 0.7515(2) 0.50868(18) 0.0222(9) Uani 1 1 d .
N4 N 0.22538(8) 0.8567(2) 0.41802(18) 0.0227(9) Uani 1 1 d .
N5 N 0.30693(8) 0.8940(2) 0.32900(19) 0.0289(10) Uani 1 1 d .
N6 N 0.10602(8) 0.9288(2) 0.50459(19) 0.0253(9) Uani 1 1 d .
N7 N 0.08290(9) 1.1323(2) 0.6165(2) 0.0351(11) Uani 1 1 d .
C1 C 0.15205(11) 0.6135(3) 0.5954(2) 0.0312(12) Uani 1 1 d .
H1A H 0.1320 0.5944 0.5981 0.047 Uiso 1 1 calc R
H1B H 0.1592 0.6258 0.6417 0.047 Uiso 1 1 calc R
H1C H 0.1643 0.5720 0.5747 0.047 Uiso 1 1 calc R
C2 C 0.19838(10) 0.9485(3) 0.5301(2) 0.0267(11) Uani 1 1 d .
H2A H 0.1827 0.9583 0.5631 0.040 Uiso 1 1 calc R
H2B H 0.2004 0.9949 0.4996 0.040 Uiso 1 1 calc R
H2C H 0.2167 0.9398 0.5548 0.040 Uiso 1 1 calc R
C3 C 0.09063(11) 0.8348(3) 0.3743(2) 0.0318(12) Uani 1 1 d .
H3A H 0.0950 0.7911 0.3424 0.048 Uiso 1 1 calc R
H3B H 0.0911 0.8860 0.3497 0.048 Uiso 1 1 calc R
H3C H 0.0713 0.8268 0.3942 0.048 Uiso 1 1 calc R
C1B C 0.16043(9) 0.8789(3) 0.3495(2) 0.0219(10) Uani 1 1 d .
C2B C 0.16913(10) 0.8221(3) 0.2996(2) 0.0239(11) Uani 1 1 d .
C3B C 0.17496(10) 0.8470(3) 0.2329(2) 0.0287(12) Uani 1 1 d .
H3BA H 0.1810 0.8086 0.1998 0.034 Uiso 1 1 calc R
C4B C 0.17230(10) 0.9251(3) 0.2135(2) 0.0278(12) Uani 1 1 d .
H4BA H 0.1771 0.9411 0.1681 0.033 Uiso 1 1 calc R
C5B C 0.16251(10) 0.9805(3) 0.2606(2) 0.0267(11) Uani 1 1 d .
H5BA H 0.1598 1.0345 0.2467 0.032 Uiso 1 1 calc R
C6B C 0.15658(9) 0.9589(3) 0.3279(2) 0.0220(10) Uani 1 1 d .
C7B C 0.17279(11) 0.7336(3) 0.3154(2) 0.0281(12) Uani 1 1 d .
H7BA H 0.1703 0.7259 0.3660 0.034 Uiso 1 1 calc R
C8B C 0.14942(12) 0.6844(3) 0.2785(3) 0.0393(14) Uani 1 1 d .
H8BA H 0.1521 0.6275 0.2892 0.059 Uiso 1 1 calc R
H8BB H 0.1511 0.6925 0.2288 0.059 Uiso 1 1 calc R
H8BC H 0.1301 0.7016 0.2940 0.059 Uiso 1 1 calc R
C9B C 0.20265(11) 0.7028(3) 0.2953(2) 0.0318(12) Uani 1 1 d .
H9BA H 0.2176 0.7342 0.3188 0.048 Uiso 1 1 calc R
H9BB H 0.2052 0.7077 0.2455 0.048 Uiso 1 1 calc R
H9BC H 0.2044 0.6464 0.3087 0.048 Uiso 1 1 calc R
C10B C 0.14757(11) 1.0247(3) 0.3771(2) 0.0311(12) Uani 1 1 d .
H10A H 0.1443 0.9998 0.4231 0.037 Uiso 1 1 calc R
C11B C 0.17107(12) 1.0881(3) 0.3851(3) 0.0399(14) Uani 1 1 d .
H11A H 0.1892 1.0626 0.3997 0.060 Uiso 1 1 calc R
H11B H 0.1650 1.1272 0.4197 0.060 Uiso 1 1 calc R
H11C H 0.1741 1.1152 0.3411 0.060 Uiso 1 1 calc R
C12B C 0.11893(12) 1.0636(3) 0.3542(3) 0.0471(15) Uani 1 1 d .
H12A H 0.1040 1.0223 0.3492 0.071 Uiso 1 1 calc R
H12B H 0.1218 1.0907 0.3100 0.071 Uiso 1 1 calc R
H12C H 0.1127 1.1028 0.3887 0.071 Uiso 1 1 calc R
C1A C 0.21061(10) 0.7206(3) 0.5631(2) 0.0220(11) Uani 1 1 d .
C2A C 0.21690(10) 0.7436(3) 0.6314(2) 0.0226(11) Uani 1 1 d .
C3A C 0.23699(10) 0.7002(3) 0.6687(2) 0.0249(11) Uani 1 1 d .
H3AA H 0.2409 0.7153 0.7149 0.030 Uiso 1 1 calc R
C4A C 0.25168(10) 0.6353(3) 0.6409(2) 0.0308(12) Uani 1 1 d .
H4AA H 0.2650 0.6053 0.6678 0.037 Uiso 1 1 calc R
C5A C 0.24645(10) 0.6153(3) 0.5732(2) 0.0263(11) Uani 1 1 d .
H5AA H 0.2568 0.5720 0.5531 0.032 Uiso 1 1 calc R
C6A C 0.22642(10) 0.6571(3) 0.5337(2) 0.0219(10) Uani 1 1 d .
C7A C 0.20078(10) 0.8107(3) 0.6671(2) 0.0230(11) Uani 1 1 d .
H7AA H 0.1901 0.8414 0.6310 0.028 Uiso 1 1 calc R
C8A C 0.22056(11) 0.8687(3) 0.7039(3) 0.0362(13) Uani 1 1 d .
H8AA H 0.2350 0.8898 0.6715 0.054 Uiso 1 1 calc R
H8AB H 0.2305 0.8411 0.7415 0.054 Uiso 1 1 calc R
H8AC H 0.2090 0.9130 0.7224 0.054 Uiso 1 1 calc R
C9A C 0.17830(11) 0.7775(3) 0.7164(3) 0.0390(14) Uani 1 1 d .
H9AA H 0.1681 0.8218 0.7390 0.058 Uiso 1 1 calc R
H9AB H 0.1880 0.7445 0.7512 0.058 Uiso 1 1 calc R
H9AC H 0.1643 0.7447 0.6910 0.058 Uiso 1 1 calc R
C10A C 0.22206(10) 0.6333(3) 0.4590(2) 0.0259(11) Uani 1 1 d .
H10B H 0.2136 0.6804 0.4344 0.031 Uiso 1 1 calc R
C11A C 0.20073(12) 0.5643(3) 0.4522(2) 0.0372(13) Uani 1 1 d .
H11D H 0.1984 0.5504 0.4036 0.056 Uiso 1 1 calc R
H11E H 0.1819 0.5801 0.4713 0.056 Uiso 1 1 calc R
H11F H 0.2082 0.5178 0.4774 0.056 Uiso 1 1 calc R
C12A C 0.25045(11) 0.6122(3) 0.4239(2) 0.0354(13) Uani 1 1 d .
H12D H 0.2466 0.5973 0.3761 0.053 Uiso 1 1 calc R
H12E H 0.2596 0.5671 0.4479 0.053 Uiso 1 1 calc R
H12F H 0.2635 0.6585 0.4251 0.053 Uiso 1 1 calc R
C1C C 0.09434(10) 0.7114(3) 0.5277(2) 0.0268(11) Uani 1 1 d .
C2C C 0.08103(11) 0.7252(3) 0.5919(2) 0.0311(12) Uani 1 1 d .
C3C C 0.05558(12) 0.6843(3) 0.6086(3) 0.0419(14) Uani 1 1 d .
H3CA H 0.0463 0.6953 0.6512 0.050 Uiso 1 1 calc R
C4C C 0.04359(12) 0.6289(4) 0.5656(3) 0.0459(15) Uani 1 1 d .
H4CA H 0.0265 0.6008 0.5786 0.055 Uiso 1 1 calc R
C5C C 0.05649(11) 0.6144(3) 0.5038(3) 0.0414(14) Uani 1 1 d .
H5CA H 0.0481 0.5761 0.4736 0.050 Uiso 1 1 calc R
C6C C 0.08162(10) 0.6544(3) 0.4838(2) 0.0286(12) Uani 1 1 d .
C7C C 0.09298(11) 0.7837(3) 0.6446(2) 0.0343(13) Uani 1 1 d .
H7CA H 0.1117 0.8056 0.6265 0.041 Uiso 1 1 calc R
C8C C 0.09940(12) 0.7410(3) 0.7129(3) 0.0458(15) Uani 1 1 d .
H8CA H 0.1127 0.6961 0.7046 0.069 Uiso 1 1 calc R
H8CB H 0.0812 0.7209 0.7326 0.069 Uiso 1 1 calc R
H8CC H 0.1084 0.7788 0.7449 0.069 Uiso 1 1 calc R
C9C C 0.07223(12) 0.8541(3) 0.6569(3) 0.0490(16) Uani 1 1 d .
H9CA H 0.0682 0.8810 0.6132 0.074 Uiso 1 1 calc R
H9CB H 0.0812 0.8921 0.6888 0.074 Uiso 1 1 calc R
H9CC H 0.0540 0.8342 0.6765 0.074 Uiso 1 1 calc R
C10C C 0.09541(11) 0.6318(3) 0.4155(2) 0.0316(12) Uani 1 1 d .
H10C H 0.1098 0.6745 0.4036 0.038 Uiso 1 1 calc R
C11C C 0.07353(12) 0.6267(4) 0.3569(3) 0.0480(15) Uani 1 1 d .
H11G H 0.0630 0.6775 0.3532 0.072 Uiso 1 1 calc R
H11H H 0.0597 0.5833 0.3660 0.072 Uiso 1 1 calc R
H11I H 0.0838 0.6161 0.3137 0.072 Uiso 1 1 calc R
C12C C 0.11192(12) 0.5532(3) 0.4216(3) 0.0450(15) Uani 1 1 d .
H12G H 0.1259 0.5568 0.4594 0.067 Uiso 1 1 calc R
H12H H 0.1222 0.5424 0.3786 0.067 Uiso 1 1 calc R
H12I H 0.0982 0.5096 0.4308 0.067 Uiso 1 1 calc R
C1E C 0.12173(10) 0.9543(3) 0.5590(2) 0.0281(11) Uani 1 1 d .
H1EA H 0.1386 0.9248 0.5716 0.034 Uiso 1 1 calc R
C2E C 0.11462(10) 1.0203(3) 0.5970(2) 0.0306(12) Uani 1 1 d .
H2EA H 0.1265 1.0352 0.6347 0.037 Uiso 1 1 calc R
C3E C 0.09013(10) 1.0663(3) 0.5811(2) 0.0270(11) Uani 1 1 d .
C4E C 0.07384(10) 1.0390(3) 0.5252(2) 0.0287(12) Uani 1 1 d .
H4EA H 0.0568 1.0672 0.5116 0.034 Uiso 1 1 calc R
C5E C 0.08220(10) 0.9723(3) 0.4900(2) 0.0261(11) Uani 1 1 d .
H5EA H 0.0704 0.9555 0.4526 0.031 Uiso 1 1 calc R
C6E C 0.05809(12) 1.1810(3) 0.5973(3) 0.0419(14) Uani 1 1 d .
H6EA H 0.0486 1.1578 0.5568 0.063 Uiso 1 1 calc R
H6EB H 0.0646 1.2355 0.5867 0.063 Uiso 1 1 calc R
H6EC H 0.0442 1.1827 0.6355 0.063 Uiso 1 1 calc R
C7E C 0.10004(13) 1.1572(3) 0.6763(3) 0.0465(15) Uani 1 1 d .
H7EA H 0.1160 1.1193 0.6834 0.070 Uiso 1 1 calc R
H7EB H 0.0876 1.1581 0.7171 0.070 Uiso 1 1 calc R
H7EC H 0.1080 1.2108 0.6682 0.070 Uiso 1 1 calc R
C1D C 0.22901(11) 0.9008(3) 0.3604(2) 0.0260(11) Uani 1 1 d .
H1DA H 0.2123 0.9242 0.3401 0.031 Uiso 1 1 calc R
C2D C 0.25508(10) 0.9136(3) 0.3298(2) 0.0229(11) Uani 1 1 d .
H2DA H 0.2561 0.9449 0.2892 0.028 Uiso 1 1 calc R
C3D C 0.28045(10) 0.8811(3) 0.3575(2) 0.0236(11) Uani 1 1 d .
C4D C 0.27681(10) 0.8366(3) 0.4175(2) 0.0280(11) Uani 1 1 d .
H4DA H 0.2932 0.8135 0.4396 0.034 Uiso 1 1 calc R
C5D C 0.25012(11) 0.8263(3) 0.4442(2) 0.0275(11) Uani 1 1 d .
H5DA H 0.2486 0.7950 0.4848 0.033 Uiso 1 1 calc R
C6D C 0.33307(10) 0.8654(3) 0.3629(3) 0.0379(13) Uani 1 1 d .
H6DA H 0.3277 0.8330 0.4029 0.057 Uiso 1 1 calc R
H6DB H 0.3448 0.9112 0.3779 0.057 Uiso 1 1 calc R
H6DC H 0.3444 0.8328 0.3307 0.057 Uiso 1 1 calc R
C7D C 0.31025(11) 0.9432(3) 0.2685(2) 0.0354(13) Uani 1 1 d .
H7DA H 0.2910 0.9582 0.2510 0.053 Uiso 1 1 calc R
H7DB H 0.3208 0.9132 0.2332 0.053 Uiso 1 1 calc R
H7DC H 0.3212 0.9916 0.2803 0.053 Uiso 1 1 calc R
C100 C 0.0239(4) 0.5869(9) -0.1893(7) 0.273(10) Uani 1 1 d .
H10D H 0.0354 0.5375 -0.1907 0.409 Uiso 1 1 calc R
H10E H 0.0185 0.6022 -0.2362 0.409 Uiso 1 1 calc R
H10F H 0.0064 0.5781 -0.1619 0.409 Uiso 1 1 calc R
C101 C 0.04090(17) 0.6496(4) -0.1589(3) 0.0572(17) Uani 1 1 d .
C102 C 0.0307(2) 0.7296(7) -0.1501(4) 0.107(3) Uani 1 1 d .
H102 H 0.0121 0.7476 -0.1650 0.128 Uiso 1 1 calc R
C103 C 0.0527(2) 0.7829(5) -0.1144(4) 0.092(3) Uani 1 1 d .
H10I H 0.0490 0.8380 -0.1065 0.111 Uiso 1 1 calc R
C104 C 0.07817(19) 0.7485(5) -0.0941(4) 0.075(2) Uani 1 1 d .
H10J H 0.0921 0.7796 -0.0698 0.090 Uiso 1 1 calc R
C105 C 0.0838(2) 0.6724(6) -0.1078(4) 0.096(3) Uani 1 1 d .
H10K H 0.1019 0.6518 -0.0924 0.116 Uiso 1 1 calc R
C106 C 0.0668(2) 0.6239(6) -0.1401(4) 0.086(2) Uani 1 1 d .
H10L H 0.0728 0.5708 -0.1502 0.103 Uiso 1 1 calc R
C200 C 0.20280(14) 0.5865(3) 0.1119(3) 0.0544(17) Uani 1 1 d .
H20A H 0.2226 0.6070 0.1182 0.082 Uiso 1 1 calc R
H20B H 0.2031 0.5419 0.0793 0.082 Uiso 1 1 calc R
H20C H 0.1952 0.5678 0.1562 0.082 Uiso 1 1 calc R
C201 C 0.18386(13) 0.6514(3) 0.0850(3) 0.0379(13) Uani 1 1 d .
C202 C 0.19425(13) 0.7281(3) 0.0751(3) 0.0406(14) Uani 1 1 d .
H20D H 0.2141 0.7391 0.0847 0.049 Uiso 1 1 calc R
C203 C 0.17685(14) 0.7887(3) 0.0520(3) 0.0458(15) Uani 1 1 d .
H20E H 0.1847 0.8407 0.0452 0.055 Uiso 1 1 calc R
C204 C 0.14809(15) 0.7742(4) 0.0386(3) 0.0544(17) Uani 1 1 d .
H20F H 0.1359 0.8162 0.0227 0.065 Uiso 1 1 calc R
C205 C 0.13686(15) 0.6988(4) 0.0482(3) 0.0591(18) Uani 1 1 d .
H20G H 0.1169 0.6887 0.0392 0.071 Uiso 1 1 calc R
C206 C 0.15457(14) 0.6383(4) 0.0710(3) 0.0484(16) Uani 1 1 d .
H20H H 0.1467 0.5862 0.0773 0.058 Uiso 1 1 calc R
C300 C 0.08708(15) 0.5250(5) 0.1606(4) 0.089(3) Uani 1 1 d .
H30A H 0.1007 0.5167 0.1225 0.134 Uiso 1 1 calc R
H30B H 0.0816 0.4731 0.1802 0.134 Uiso 1 1 calc R
H30C H 0.0964 0.5577 0.1961 0.134 Uiso 1 1 calc R
C301 C 0.06012(14) 0.5676(4) 0.1345(3) 0.0517(16) Uani 1 1 d .
C302 C 0.05788(17) 0.5880(4) 0.0668(3) 0.063(2) Uani 1 1 d .
H30D H 0.0734 0.5760 0.0362 0.076 Uiso 1 1 calc R
C303 C 0.03310(19) 0.6262(4) 0.0422(3) 0.066(2) Uani 1 1 d .
H30E H 0.0319 0.6399 -0.0051 0.080 Uiso 1 1 calc R
C304 C 0.01071(15) 0.6441(4) 0.0847(3) 0.0595(18) Uani 1 1 d .
H30F H -0.0062 0.6702 0.0680 0.071 Uiso 1 1 calc R
C305 C 0.01327(14) 0.6234(4) 0.1534(3) 0.0571(17) Uani 1 1 d .
H30G H -0.0021 0.6354 0.1842 0.069 Uiso 1 1 calc R
C306 C 0.03777(13) 0.5859(4) 0.1774(3) 0.0524(16) Uani 1 1 d .
H30H H 0.0391 0.5725 0.2248 0.063 Uiso 1 1 calc R
C400 C 0.0171(2) 0.8406(7) 0.4965(7) 0.055(3) Uani 0.50 1 d PD
C401 C 0.00853(13) 0.9188(4) 0.4995(4) 0.0599(18) Uani 1 1 d D
C402 C 0.00571(13) 0.9631(5) 0.4374(3) 0.0584(18) Uani 1 1 d .
C403 C -0.00261(14) 1.0433(5) 0.4387(3) 0.0630(19) Uani 1 1 d .
C500 C 0.0185(8) 0.8100(15) 0.2665(14) 0.29(3) Uani 0.50 1 d PD
C501 C 0.0144(2) 0.8864(13) 0.2564(6) 0.39(3) Uani 1 1 d D
C502 C 0.0298(3) 0.9537(10) 0.2583(6) 0.295(19) Uani 1 1 d D
C503 C 0.01475(17) 1.0230(10) 0.2512(5) 0.187(7) Uani 1 1 d D

loop_
_atom_site_aniso_label
_atom_site_aniso_U_11
_atom_site_aniso_U_22
_atom_site_aniso_U_33
_atom_site_aniso_U_23
_atom_site_aniso_U_13
_atom_site_aniso_U_12
Al1 0.0247(8) 0.0239(8) 0.0190(7) 0.0006(6) 0.0000(6) -0.0015(6)
Al2 0.0226(8) 0.0247(7) 0.0153(7) 0.0011(6) -0.0001(6) 0.0006(6)
Al3 0.0224(8) 0.0283(8) 0.0171(7) 0.0010(6) 0.0000(6) 0.0005(6)
N1 0.020(2) 0.023(2) 0.017(2) -0.0003(16) -0.0019(16) 0.0037(17)
N2 0.024(2) 0.024(2) 0.014(2) 0.0016(16) 0.0004(16) -0.0009(17)
N3 0.022(2) 0.028(2) 0.017(2) -0.0034(17) 0.0006(16) -0.0046(18)
N4 0.026(2) 0.025(2) 0.017(2) 0.0004(17) -0.0007(17) -0.0024(18)
N5 0.021(2) 0.040(2) 0.026(2) 0.000(2) 0.0054(18) -0.0005(19)
N6 0.025(2) 0.029(2) 0.022(2) 0.0010(18) 0.0009(18) 0.0007(19)
N7 0.034(3) 0.039(3) 0.033(2) -0.009(2) -0.005(2) 0.007(2)
C1 0.036(3) 0.029(3) 0.029(3) 0.002(2) 0.002(2) -0.004(2)
C2 0.030(3) 0.028(3) 0.022(3) 0.002(2) 0.000(2) -0.003(2)
C3 0.035(3) 0.035(3) 0.026(3) -0.002(2) -0.001(2) 0.004(2)
C1B 0.021(3) 0.026(3) 0.019(3) -0.001(2) -0.003(2) -0.004(2)
C2B 0.022(3) 0.031(3) 0.019(3) 0.000(2) 0.002(2) -0.002(2)
C3B 0.034(3) 0.034(3) 0.018(3) -0.003(2) 0.002(2) 0.003(2)
C4B 0.028(3) 0.041(3) 0.015(3) 0.006(2) -0.001(2) -0.003(2)
C5B 0.028(3) 0.029(3) 0.023(3) 0.004(2) -0.003(2) 0.003(2)
C6B 0.017(2) 0.025(3) 0.024(3) 0.002(2) -0.003(2) 0.001(2)
C7B 0.039(3) 0.027(3) 0.018(3) -0.001(2) 0.003(2) 0.001(2)
C8B 0.049(4) 0.028(3) 0.040(3) -0.008(3) 0.004(3) 0.000(3)
C9B 0.039(3) 0.030(3) 0.027(3) 0.000(2) 0.000(2) 0.006(2)
C10B 0.041(3) 0.029(3) 0.023(3) 0.004(2) 0.005(2) 0.008(2)
C11B 0.063(4) 0.030(3) 0.026(3) -0.003(2) -0.004(3) -0.008(3)
C12B 0.047(4) 0.037(3) 0.057(4) 0.002(3) 0.005(3) 0.019(3)
C1A 0.021(3) 0.023(2) 0.023(3) 0.006(2) 0.002(2) -0.001(2)
C2A 0.025(3) 0.023(2) 0.020(3) 0.002(2) 0.000(2) -0.002(2)
C3A 0.032(3) 0.026(3) 0.017(2) 0.000(2) -0.003(2) -0.002(2)
C4A 0.024(3) 0.038(3) 0.031(3) 0.006(2) -0.006(2) 0.001(2)
C5A 0.026(3) 0.024(3) 0.028(3) 0.002(2) 0.002(2) 0.006(2)
C6A 0.024(3) 0.020(2) 0.021(3) 0.000(2) -0.001(2) -0.001(2)
C7A 0.028(3) 0.027(3) 0.014(2) -0.002(2) -0.002(2) 0.000(2)
C8A 0.037(3) 0.038(3) 0.034(3) -0.010(2) 0.001(2) 0.004(3)
C9A 0.040(3) 0.034(3) 0.043(3) -0.012(3) 0.016(3) -0.001(3)
C10A 0.032(3) 0.025(3) 0.021(3) -0.002(2) -0.001(2) 0.004(2)
C11A 0.045(3) 0.039(3) 0.028(3) -0.012(2) 0.000(2) 0.000(3)
C12A 0.041(3) 0.040(3) 0.025(3) -0.007(2) 0.003(2) 0.011(3)
C1C 0.025(3) 0.029(3) 0.026(3) 0.004(2) -0.002(2) 0.000(2)
C2C 0.030(3) 0.038(3) 0.025(3) 0.003(2) 0.003(2) 0.001(2)
C3C 0.033(3) 0.054(4) 0.038(3) 0.001(3) 0.008(3) -0.011(3)
C4C 0.029(3) 0.061(4) 0.047(4) 0.007(3) 0.006(3) -0.015(3)
C5C 0.035(3) 0.051(4) 0.039(3) -0.003(3) -0.002(3) -0.015(3)
C6C 0.026(3) 0.032(3) 0.027(3) 0.003(2) -0.003(2) -0.001(2)
C7C 0.032(3) 0.046(3) 0.024(3) -0.005(3) 0.010(2) -0.009(3)
C8C 0.050(4) 0.057(4) 0.030(3) -0.008(3) 0.006(3) -0.011(3)
C9C 0.047(4) 0.052(4) 0.047(4) -0.009(3) 0.019(3) -0.002(3)
C10C 0.031(3) 0.034(3) 0.030(3) -0.003(2) 0.000(2) -0.009(2)
C11C 0.046(4) 0.064(4) 0.034(3) -0.008(3) -0.005(3) -0.016(3)
C12C 0.055(4) 0.044(3) 0.036(3) -0.009(3) -0.001(3) -0.008(3)
C1E 0.026(3) 0.036(3) 0.023(3) -0.001(2) -0.003(2) 0.002(2)
C2E 0.028(3) 0.040(3) 0.024(3) -0.004(2) -0.001(2) 0.001(2)
C3E 0.028(3) 0.027(3) 0.026(3) -0.003(2) 0.001(2) -0.001(2)
C4E 0.023(3) 0.033(3) 0.030(3) -0.002(2) 0.002(2) 0.005(2)
C5E 0.021(3) 0.032(3) 0.025(3) 0.001(2) -0.001(2) -0.001(2)
C6E 0.049(4) 0.038(3) 0.039(3) -0.005(3) -0.002(3) 0.012(3)
C7E 0.051(4) 0.049(4) 0.040(3) -0.018(3) 0.000(3) 0.004(3)
C1D 0.029(3) 0.028(3) 0.021(3) 0.001(2) -0.002(2) -0.002(2)
C2D 0.028(3) 0.025(3) 0.016(2) -0.001(2) 0.004(2) 0.001(2)
C3D 0.024(3) 0.025(3) 0.022(3) -0.007(2) 0.001(2) -0.001(2)
C4D 0.020(3) 0.037(3) 0.027(3) 0.003(2) 0.000(2) 0.006(2)
C5D 0.030(3) 0.033(3) 0.020(3) 0.003(2) -0.001(2) 0.005(2)
C6D 0.022(3) 0.054(4) 0.037(3) -0.001(3) 0.001(2) 0.001(3)
C7D 0.031(3) 0.048(3) 0.027(3) -0.003(3) 0.009(2) -0.008(3)
C100 0.39(3) 0.220(15) 0.208(15) -0.134(13) 0.129(15) -0.172(17)
C101 0.071(5) 0.045(4) 0.056(4) 0.002(3) 0.013(4) 0.003(4)
C102 0.089(7) 0.168(10) 0.063(5) 0.009(6) 0.035(5) 0.017(7)
C103 0.114(8) 0.085(6) 0.077(6) -0.017(5) -0.017(5) 0.018(6)
C104 0.096(7) 0.055(5) 0.073(5) 0.002(4) 0.015(5) -0.034(5)
C105 0.133(8) 0.097(7) 0.059(5) -0.007(5) 0.032(5) -0.046(7)
C106 0.095(7) 0.089(6) 0.073(6) 0.019(5) 0.005(5) 0.015(6)
C200 0.070(5) 0.047(4) 0.046(4) -0.004(3) -0.006(3) -0.007(3)
C201 0.052(4) 0.037(3) 0.025(3) -0.009(2) 0.003(3) -0.010(3)
C202 0.053(4) 0.044(3) 0.025(3) -0.011(3) 0.003(3) -0.009(3)
C203 0.066(5) 0.043(3) 0.029(3) -0.004(3) 0.010(3) -0.004(3)
C204 0.069(5) 0.058(4) 0.037(4) 0.001(3) 0.006(3) 0.014(4)
C205 0.052(4) 0.067(5) 0.058(4) 0.003(4) 0.003(3) -0.009(4)
C206 0.057(4) 0.045(4) 0.043(4) -0.001(3) 0.008(3) -0.015(3)
C300 0.060(5) 0.086(6) 0.121(7) -0.014(5) 0.010(5) 0.020(4)
C301 0.051(4) 0.052(4) 0.052(4) -0.015(3) 0.009(3) -0.008(3)
C302 0.075(5) 0.065(5) 0.050(4) -0.020(4) 0.030(4) -0.021(4)
C303 0.101(6) 0.058(4) 0.040(4) -0.010(3) 0.010(4) -0.033(4)
C304 0.058(5) 0.062(4) 0.058(4) 0.002(4) -0.006(4) -0.014(4)
C305 0.049(4) 0.077(5) 0.045(4) -0.004(3) 0.008(3) -0.010(4)
C306 0.047(4) 0.076(5) 0.034(3) -0.004(3) 0.004(3) -0.004(4)
C400 0.037(7) 0.047(8) 0.081(10) 0.006(7) -0.001(6) -0.001(6)
C401 0.034(4) 0.083(5) 0.063(5) -0.005(4) 0.005(3) -0.022(4)
C402 0.033(4) 0.087(5) 0.055(4) -0.006(4) 0.001(3) -0.015(4)
C403 0.044(4) 0.095(6) 0.051(4) -0.001(4) -0.002(3) -0.009(4)
C500 0.57(8) 0.25(3) 0.047(18) -0.015(18) -0.01(2) 0.26(4)
C501 0.56(8) 0.61(5) 0.005(8) -0.02(2) 0.00(2) 0.37(6)
C502 0.148(14) 0.69(6) 0.044(8) 0.126(19) 0.026(8) 0.13(2)
C503 0.115(11) 0.38(2) 0.068(7) 0.052(11) 0.017(10) -0.015(10)

loop_
_atom_type_symbol
_atom_type_description
_atom_type_scat_dispersion_real
_atom_type_scat_dispersion_imag
_atom_type_scat_source
C C 0.0033 0.0016 'International Tables Vol C Tables 4.2.6.8 and 6.1.1.4'
H H 0.0000 0.0000 'International Tables Vol C Tables 4.2.6.8 and 6.1.1.4'
N N 0.0061 0.0033 'International Tables Vol C Tables 4.2.6.8 and 6.1.1.4'
Al Al 0.0645 0.0514 'International Tables Vol C Tables 4.2.6.8 and 6.1.1.4'

loop_
_geom_angle_atom_site_label_1
_geom_angle_atom_site_label_2
_geom_angle_atom_site_label_3
_geom_angle
_geom_angle_site_symmetry_1
_geom_angle_site_symmetry_3
N3 Al1 N1 122.04(18) . .
N3 Al1 C1 118.6(2) . .
N1 Al1 C1 119.1(2) . .
N2 Al2 N1 108.06(17) . .
N2 Al2 C2 117.98(19) . .
N1 Al2 C2 114.20(18) . .
N2 Al2 N4 110.31(16) . .
N1 Al2 N4 110.31(16) . .
C2 Al2 N4 95.28(18) . .
N2 Al3 N3 108.57(17) . .
N2 Al3 C3 114.82(19) . .
N3 Al3 C3 118.1(2) . .
N2 Al3 N6 108.68(17) . .
N3 Al3 N6 104.26(16) . .
C3 Al3 N6 101.27(19) . .
C1A N1 Al1 111.9(3) . .
C1A N1 Al2 128.3(3) . .
Al1 N1 Al2 119.39(19) . .
C1B N2 Al3 116.3(3) . .
C1B N2 Al2 118.7(3) . .
Al3 N2 Al2 124.9(2) . .
C1C N3 Al1 117.0(3) . .
C1C N3 Al3 121.0(3) . .
Al1 N3 Al3 121.8(2) . .
C5D N4 C1D 114.5(4) . .
C5D N4 Al2 118.8(3) . .
C1D N4 Al2 125.4(3) . .
C3D N5 C7D 121.3(4) . .
C3D N5 C6D 120.4(4) . .
C7D N5 C6D 118.0(4) . .
C5E N6 C1E 115.5(4) . .
C5E N6 Al3 124.0(3) . .
C1E N6 Al3 120.4(3) . .
C3E N7 C6E 121.6(4) . .
C3E N7 C7E 120.5(4) . .
C6E N7 C7E 117.9(4) . .
C6B C1B C2B 117.8(4) . .
C6B C1B N2 121.5(4) . .
C2B C1B N2 120.7(4) . .
C3B C2B C1B 119.7(4) . .
C3B C2B C7B 117.3(4) . .
C1B C2B C7B 123.1(4) . .
C4B C3B C2B 121.8(5) . .
C3B C4B C5B 119.2(4) . .
C4B C5B C6B 121.2(4) . .
C5B C6B C1B 120.2(4) . .
C5B C6B C10B 117.5(4) . .
C1B C6B C10B 122.2(4) . .
C9B C7B C2B 112.3(4) . .
C9B C7B C8B 109.4(4) . .
C2B C7B C8B 110.5(4) . .
C6B C10B C11B 112.1(4) . .
C6B C10B C12B 111.0(4) . .
C11B C10B C12B 110.2(4) . .
C6A C1A C2A 118.8(4) . .
C6A C1A N1 120.1(4) . .
C2A C1A N1 121.0(4) . .
C3A C2A C1A 119.2(4) . .
C3A C2A C7A 118.4(4) . .
C1A C2A C7A 122.2(4) . .
C2A C3A C4A 122.0(4) . .
C5A C4A C3A 118.5(4) . .
C4A C5A C6A 121.5(4) . .
C5A C6A C1A 119.8(4) . .
C5A C6A C10A 119.0(4) . .
C1A C6A C10A 121.2(4) . .
C8A C7A C2A 113.5(4) . .
C8A C7A C9A 110.2(4) . .
C2A C7A C9A 110.8(4) . .
C12A C10A C6A 112.2(4) . .
C12A C10A C11A 109.9(4) . .
C6A C10A C11A 111.5(4) . .
C6C C1C C2C 117.9(4) . .
C6C C1C N3 120.7(4) . .
C2C C1C N3 121.3(4) . .
C3C C2C C1C 119.4(5) . .
C3C C2C C7C 117.5(4) . .
C1C C2C C7C 123.1(4) . .
C4C C3C C2C 121.9(5) . .
C5C C4C C3C 119.1(5) . .
C4C C5C C6C 121.5(5) . .
C5C C6C C1C 120.1(5) . .
C5C C6C C10C 118.2(4) . .
C1C C6C C10C 121.7(4) . .
C2C C7C C9C 111.9(4) . .
C2C C7C C8C 110.8(4) . .
C9C C7C C8C 109.9(4) . .
C6C C10C C12C 110.7(4) . .
C6C C10C C11C 113.1(4) . .
C12C C10C C11C 109.8(4) . .
N6 C1E C2E 123.4(5) . .
C1E C2E C3E 121.1(4) . .
N7 C3E C4E 122.3(4) . .
N7 C3E C2E 122.6(4) . .
C4E C3E C2E 115.2(4) . .
C5E C4E C3E 120.4(4) . .
N6 C5E C4E 124.4(4) . .
N4 C1D C2D 124.0(5) . .
C1D C2D C3D 120.6(4) . .
N5 C3D C2D 122.2(4) . .
N5 C3D C4D 122.3(4) . .
C2D C3D C4D 115.5(4) . .
C5D C4D C3D 120.1(4) . .
C4D C5D N4 125.3(4) . .
C106 C101 C102 124.8(8) . .
C106 C101 C100 111.5(10) . .
C102 C101 C100 123.6(11) . .
C101 C102 C103 112.5(8) . .
C104 C103 C102 117.4(8) . .
C105 C104 C103 121.0(9) . .
C106 C105 C104 125.6(11) . .
C105 C106 C101 118.5(9) . .
C202 C201 C206 117.0(5) . .
C202 C201 C200 121.5(5) . .
C206 C201 C200 121.4(5) . .
C203 C202 C201 122.0(6) . .
C202 C203 C204 119.8(6) . .
C203 C204 C205 120.0(6) . .
C206 C205 C204 119.8(6) . .
C205 C206 C201 121.4(6) . .
C306 C301 C302 118.7(6) . .
C306 C301 C300 121.1(6) . .
C302 C301 C300 120.2(6) . .
C301 C302 C303 120.5(6) . .
C304 C303 C302 121.0(7) . .
C303 C304 C305 118.0(7) . .
C306 C305 C304 120.9(6) . .
C301 C306 C305 120.9(6) . .
C400 C401 C403 122.0(9) . 5_576
C400 C401 C402 119.2(8) . .
C403 C401 C402 118.8(7) 5_576 .
C403 C402 C401 120.6(6) . .
C401 C403 C402 120.6(6) 5_576 .
C501 C500 C500 79.2(16) . 3
C501 C500 C501 41.0(10) . 3
C500 C500 C501 39.2(10) 3 3
C500 C501 C502 138.4(19) . .
C500 C501 C501 99.7(17) . 3
C502 C501 C501 121.8(6) . 3
C500 C501 C500 62(3) . 3
C502 C501 C500 159.2(12) . 3
C501 C501 C500 39.3(10) 3 3
C501 C502 C503 116.7(11) . .
C502 C503 C503 120.9(6) . 3

loop_
_geom_bond_atom_site_label_1
_geom_bond_atom_site_label_2
_geom_bond_distance
_geom_bond_site_symmetry_2
Al1 N3 1.774(4) .
Al1 N1 1.786(4) .
Al1 C1 1.953(5) .
Al2 N2 1.829(4) .
Al2 N1 1.857(4) .
Al2 C2 1.974(5) .
Al2 N4 2.006(4) .
Al3 N2 1.828(4) .
Al3 N3 1.842(4) .
Al3 C3 1.963(5) .
Al3 N6 2.001(4) .
N1 C1A 1.432(5) .
N2 C1B 1.428(5) .
N3 C1C 1.423(6) .
N4 C5D 1.347(6) .
N4 C1D 1.352(5) .
N5 C3D 1.356(6) .
N5 C7D 1.443(6) .
N5 C6D 1.452(6) .
N6 C5E 1.346(6) .
N6 C1E 1.351(6) .
N7 C3E 1.342(6) .
N7 C6E 1.451(6) .
N7 C7E 1.466(6) .
C1B C6B 1.412(6) .
C1B C2B 1.414(6) .
C2B C3B 1.390(6) .
C2B C7B 1.519(6) .
C3B C4B 1.363(6) .
C4B C5B 1.378(6) .
C5B C6B 1.386(6) .
C6B C10B 1.516(6) .
C7B C9B 1.518(6) .
C7B C8B 1.532(7) .
C10B C11B 1.521(7) .
C10B C12B 1.535(7) .
C1A C6A 1.407(6) .
C1A C2A 1.414(6) .
C2A C3A 1.381(6) .
C2A C7A 1.512(6) .
C3A C4A 1.388(6) .
C4A C5A 1.381(6) .
C5A C6A 1.389(6) .
C6A C10A 1.520(6) .
C7A C8A 1.511(6) .
C7A C9A 1.516(6) .
C10A C12A 1.516(6) .
C10A C11A 1.520(6) .
C1C C6C 1.407(6) .
C1C C2C 1.410(6) .
C2C C3C 1.394(7) .
C2C C7C 1.519(7) .
C3C C4C 1.364(7) .
C4C C5C 1.364(7) .
C5C C6C 1.391(7) .
C6C C10C 1.520(7) .
C7C C9C 1.534(7) .
C7C C8C 1.536(7) .
C10C C12C 1.522(7) .
C10C C11C 1.525(7) .
C1E C2E 1.367(6) .
C2E C3E 1.398(6) .
C3E C4E 1.398(6) .
C4E C5E 1.364(6) .
C1D C2D 1.356(6) .
C2D C3D 1.395(6) .
C3D C4D 1.396(6) .
C4D C5D 1.344(6) .
C100 C101 1.435(13) .
C101 C106 1.318(10) .
C101 C102 1.427(11) .
C102 C103 1.519(12) .
C103 C104 1.361(10) .
C104 C105 1.324(10) .
C105 C106 1.291(10) .
C200 C201 1.487(8) .
C201 C202 1.382(7) .
C201 C206 1.392(8) .
C202 C203 1.366(7) .
C203 C204 1.370(8) .
C204 C205 1.373(8) .
C205 C206 1.373(8) .
C300 C301 1.518(9) .
C301 C306 1.360(8) .
C301 C302 1.365(9) .
C302 C303 1.391(9) .
C303 C304 1.355(9) .
C304 C305 1.386(8) .
C305 C306 1.372(8) .
C400 C401 1.366(12) .
C401 C403 1.387(9) 5_576
C401 C402 1.423(9) .
C402 C403 1.394(9) .
C403 C401 1.387(9) 5_576
C500 C501 1.304(19) .
C500 C500 1.82(7) 3
C500 C501 2.03(3) 3
C501 C502 1.328(16) .
C501 C501 1.350(17) 3
C501 C500 2.03(3) 3
C502 C503 1.355(15) .
C503 C503 1.358(16) 3
